data_4515232
loop_
_publ_author_name
'Dutta, Champak'
'Rana, Samim Sohel'
'Choudhury, Joyanta'

_publ_section_title
;
 Leveraging Metallotropism-Enabled Substrate Activation in
 Cobalt-Catalyzed Annulation Chemistry: Protic NHC Template Is the Key
;
_journal_name_full 'ACS Catalysis'
_journal_page_first 10674
_journal_paper_doi 10.1021/acscatal.9b04125
_journal_year 2019
_chemical_formula_sum 'C23 H16 F3 N3 O3 S'
_chemical_formula_weight 471.45
_space_group_crystal_system triclinic
_space_group_IT_number 2
_space_group_name_Hall '-P 1'
_space_group_name_H-M_alt 'P -1'
_symmetry_space_group_name_Hall '-P 1'
_symmetry_space_group_name_H-M 'P -1'
_atom_sites_solution_hydrogens geom
_audit_creation_method SHELXL-2014/7
_cell_angle_alpha 76.521(2)
_cell_angle_beta 86.356(2)
_cell_angle_gamma 65.536(2)
_cell_formula_units_Z 2
_cell_length_a 7.9410(4)
_cell_length_b 9.4593(5)
_cell_length_c 15.2920(7)
_cell_measurement_reflns_used 4790
_cell_measurement_temperature 120(2)
_cell_measurement_theta_max 25.65
_cell_measurement_theta_min 2.70
_cell_volume 1016.05(9)
_computing_structure_refinement 'SHELXL-2014/7 (Sheldrick, 2014)'
_diffrn_ambient_temperature 120(2)
_diffrn_measured_fraction_theta_full 1.000
_diffrn_measured_fraction_theta_max 0.995
_diffrn_measurement_device_type 'Bruker APEX-II CCD'
_diffrn_measurement_method '\f and \w scans'
_diffrn_radiation_type MoK\a
_diffrn_radiation_wavelength 0.71073
_diffrn_reflns_av_R_equivalents 0.0900
_diffrn_reflns_av_unetI/netI 0.0587
_diffrn_reflns_Laue_measured_fraction_full 1.000
_diffrn_reflns_Laue_measured_fraction_max 0.995
_diffrn_reflns_limit_h_max 9
_diffrn_reflns_limit_h_min -9
_diffrn_reflns_limit_k_max 11
_diffrn_reflns_limit_k_min -11
_diffrn_reflns_limit_l_max 18
_diffrn_reflns_limit_l_min -18
_diffrn_reflns_number 21059
_diffrn_reflns_point_group_measured_fraction_full 1.000
_diffrn_reflns_point_group_measured_fraction_max 0.995
_diffrn_reflns_theta_full 25.242
_diffrn_reflns_theta_max 25.732
_diffrn_reflns_theta_min 2.429
_exptl_absorpt_coefficient_mu 0.220
_exptl_absorpt_correction_T_max 0.7454
_exptl_absorpt_correction_T_min 0.6769
_exptl_absorpt_correction_type 'Multi Scans'
_exptl_absorpt_process_details SADABS-2014/5
_exptl_crystal_colour GREEN
_exptl_crystal_density_diffrn 1.541
_exptl_crystal_description PLATE
_exptl_crystal_F_000 484
_exptl_crystal_size_max 0.3
_exptl_crystal_size_mid 0.2
_exptl_crystal_size_min 0.1
_refine_diff_density_max 0.573
_refine_diff_density_min -0.461
_refine_diff_density_rms 0.071
_refine_ls_extinction_method none
_refine_ls_goodness_of_fit_ref 1.111
_refine_ls_hydrogen_treatment constr
_refine_ls_matrix_type full
_refine_ls_number_parameters 298
_refine_ls_number_reflns 3865
_refine_ls_number_restraints 0
_refine_ls_restrained_S_all 1.111
_refine_ls_R_factor_all 0.0935
_refine_ls_R_factor_gt 0.0554
_refine_ls_shift/su_max 0.000
_refine_ls_shift/su_mean 0.000
_refine_ls_structure_factor_coef Fsqd
_refine_ls_weighting_details 'w=1/[\s^2^(Fo^2^)+(0.1000P)^2^] where P=(Fo^2^+2Fc^2^)/3'
_refine_ls_weighting_scheme calc
_refine_ls_wR_factor_gt 0.1480
_refine_ls_wR_factor_ref 0.1720
_reflns_Friedel_coverage 0.000
_reflns_number_gt 2702
_reflns_number_total 3865
_reflns_threshold_expression 'I > 2\s(I)'
_cod_data_source_file cs9b04125_si_005.cif
_cod_data_source_block FINALT_a
_cod_database_code 4515232
_shelx_shelxl_version_number 2014/7
_shelx_space_group_comment
;
The symmetry employed for this shelxl refinement is uniquely defined
by the following loop, which should always be used as a source of
symmetry information in preference to the above space-group names.
They are only intended as comments.
;

loop_
_space_group_symop_operation_xyz
'x, y, z'
'-x, -y, -z'

loop_
_atom_site_label
_atom_site_type_symbol
_atom_site_fract_x
_atom_site_fract_y
_atom_site_fract_z
_atom_site_U_iso_or_equiv
_atom_site_adp_type
_atom_site_occupancy
_atom_site_site_symmetry_order
_atom_site_calc_flag
_atom_site_refinement_flags_posn
_atom_site_refinement_flags_adp
S001 S 0.71722(11) 0.30910(9) 0.69374(5) 0.0204(3) Uani 1 1 d . .
F002 F 0.4684(3) 0.5186(3) 0.77261(15) 0.0501(7) Uani 1 1 d . .
O003 O 0.6993(3) 0.2020(3) 0.64570(15) 0.0330(6) Uani 1 1 d . .
N004 N 0.7259(3) 0.7609(3) 0.62942(15) 0.0150(6) Uani 1 1 d . .
N005 N 0.4116(3) 0.8518(3) 0.59232(15) 0.0152(6) Uani 1 1 d . .
O006 O 0.7690(4) 0.4307(3) 0.64218(17) 0.0422(7) Uani 1 1 d . .
O007 O 0.8138(4) 0.2323(3) 0.77955(16) 0.0401(7) Uani 1 1 d . .
F008 F 0.3736(3) 0.5024(3) 0.65004(19) 0.0691(8) Uani 1 1 d . .
F009 F 0.4101(4) 0.3193(3) 0.7682(2) 0.0709(9) Uani 1 1 d . .
N00A N 0.1041(4) 0.9502(3) 0.59308(17) 0.0218(6) Uani 1 1 d . .
C00B C 0.6831(4) 0.7781(3) 0.72050(18) 0.0145(6) Uani 1 1 d . .
C00C C 0.5023(4) 0.8436(3) 0.74298(19) 0.0149(7) Uani 1 1 d . .
C00D C 0.8407(4) 0.7221(4) 0.78642(18) 0.0148(7) Uani 1 1 d . .
C00E C 0.1722(4) 0.9461(4) 0.67520(19) 0.0179(7) Uani 1 1 d . .
H00E H 0.0977 0.9804 0.7237 0.022 Uiso 1 1 calc R U
C00F C 0.4455(4) 0.8629(4) 0.83555(19) 0.0154(7) Uani 1 1 d . .
C00G C 0.3596(4) 0.8864(3) 0.67697(18) 0.0145(7) Uani 1 1 d . .
C00H C 0.8733(4) 0.8336(4) 0.81932(18) 0.0165(7) Uani 1 1 d . .
H00H H 0.8014 0.9444 0.7968 0.020 Uiso 1 1 calc R U
C00I C 0.9083(4) 0.7099(4) 0.6044(2) 0.0182(7) Uani 1 1 d . .
H00I H 1.0021 0.6905 0.6468 0.022 Uiso 1 1 calc R U
C00J C 0.5928(4) 0.7921(3) 0.56653(18) 0.0147(6) Uani 1 1 d . .
C00K C 0.5095(4) 0.7326(4) 0.90931(19) 0.0185(7) Uani 1 1 d . .
H00K H 0.5954 0.6314 0.9011 0.022 Uiso 1 1 calc R U
C00L C 0.9468(4) 0.5592(4) 0.8184(2) 0.0194(7) Uani 1 1 d . .
H00L H 0.9259 0.4830 0.7949 0.023 Uiso 1 1 calc R U
C00M C 0.2490(4) 0.8930(4) 0.5447(2) 0.0196(7) Uani 1 1 d . .
H00M H 0.2431 0.8814 0.4850 0.024 Uiso 1 1 calc R U
C00N C 0.6380(4) 0.7676(4) 0.48041(19) 0.0196(7) Uani 1 1 d . .
H00N H 0.5443 0.7876 0.4378 0.024 Uiso 1 1 calc R U
C00O C 1.0110(4) 0.7829(4) 0.8851(2) 0.0211(7) Uani 1 1 d . .
H00O H 1.0345 0.8588 0.9075 0.025 Uiso 1 1 calc R U
C00P C 0.9555(4) 0.6873(4) 0.52051(19) 0.0195(7) Uani 1 1 d . .
H00P H 1.0815 0.6531 0.5046 0.023 Uiso 1 1 calc R U
C00Q C 0.3178(4) 1.0104(4) 0.8487(2) 0.0216(7) Uani 1 1 d . .
H00Q H 0.2719 1.0993 0.7989 0.026 Uiso 1 1 calc R U
C00R C 1.0821(4) 0.5104(4) 0.8844(2) 0.0223(7) Uani 1 1 d . .
H00R H 1.1540 0.3998 0.9070 0.027 Uiso 1 1 calc R U
C00S C 0.8219(5) 0.7136(4) 0.4579(2) 0.0210(7) Uani 1 1 d . .
H00S H 0.8560 0.6946 0.3997 0.025 Uiso 1 1 calc R U
C00T C 0.4474(4) 0.7512(4) 0.9943(2) 0.0229(8) Uani 1 1 d . .
H00T H 0.4917 0.6624 1.0442 0.028 Uiso 1 1 calc R U
C00U C 1.1144(4) 0.6213(4) 0.9180(2) 0.0222(7) Uani 1 1 d . .
H00U H 1.2076 0.5863 0.9638 0.027 Uiso 1 1 calc R U
C00V C 0.3210(5) 0.8984(4) 1.0075(2) 0.0244(8) Uani 1 1 d . .
H00V H 0.2787 0.9102 1.0660 0.029 Uiso 1 1 calc R U
C00W C 0.2575(5) 1.0275(4) 0.9347(2) 0.0272(8) Uani 1 1 d . .
H00W H 0.1722 1.1286 0.9434 0.033 Uiso 1 1 calc R U
C00X C 0.4813(5) 0.4174(4) 0.7223(3) 0.0314(9) Uani 1 1 d . .

loop_
_atom_site_aniso_label
_atom_site_aniso_U_11
_atom_site_aniso_U_22
_atom_site_aniso_U_33
_atom_site_aniso_U_23
_atom_site_aniso_U_13
_atom_site_aniso_U_12
S001 0.0233(5) 0.0198(4) 0.0175(4) -0.0047(3) 0.0042(3) -0.0085(4)
F002 0.0606(16) 0.0377(13) 0.0662(16) -0.0366(12) 0.0373(13) -0.0258(12)
O003 0.0338(15) 0.0333(14) 0.0317(14) -0.0223(11) -0.0020(11) -0.0054(12)
N004 0.0189(14) 0.0141(13) 0.0118(13) -0.0023(10) 0.0025(11) -0.0073(11)
N005 0.0165(14) 0.0158(13) 0.0118(12) -0.0015(10) -0.0001(10) -0.0060(11)
O006 0.0466(17) 0.0277(14) 0.0461(16) -0.0019(12) 0.0255(13) -0.0159(13)
O007 0.0489(18) 0.0388(16) 0.0280(14) -0.0041(11) -0.0152(12) -0.0131(14)
F008 0.0349(15) 0.0631(18) 0.088(2) -0.0261(16) -0.0178(14) 0.0084(13)
F009 0.0591(17) 0.0446(15) 0.130(2) -0.0419(16) 0.0621(17) -0.0384(13)
N00A 0.0190(15) 0.0254(15) 0.0192(14) -0.0044(12) -0.0004(11) -0.0076(12)
C00B 0.0192(17) 0.0134(15) 0.0108(14) -0.0008(12) 0.0007(12) -0.0075(13)
C00C 0.0187(16) 0.0124(15) 0.0139(15) -0.0010(12) 0.0008(12) -0.0077(13)
C00D 0.0122(15) 0.0211(17) 0.0113(14) -0.0042(12) 0.0035(12) -0.0073(13)
C00E 0.0180(17) 0.0167(16) 0.0138(15) 0.0012(12) 0.0015(13) -0.0046(13)
C00F 0.0139(16) 0.0212(17) 0.0138(15) -0.0044(12) 0.0006(12) -0.0097(13)
C00G 0.0186(17) 0.0143(16) 0.0106(14) -0.0016(12) 0.0016(12) -0.0077(13)
C00H 0.0179(17) 0.0193(16) 0.0124(15) -0.0025(12) 0.0023(13) -0.0086(14)
C00I 0.0127(16) 0.0196(17) 0.0220(17) -0.0045(13) 0.0036(13) -0.0068(13)
C00J 0.0202(17) 0.0106(15) 0.0130(15) -0.0018(12) 0.0004(13) -0.0066(13)
C00K 0.0154(16) 0.0221(17) 0.0154(16) -0.0035(13) -0.0003(12) -0.0056(14)
C00L 0.0178(17) 0.0189(17) 0.0210(17) -0.0040(13) -0.0005(14) -0.0072(14)
C00M 0.0192(18) 0.0199(17) 0.0175(16) -0.0021(13) -0.0044(13) -0.0061(14)
C00N 0.0284(19) 0.0181(17) 0.0133(15) -0.0039(13) -0.0006(13) -0.0101(15)
C00O 0.0224(18) 0.0295(19) 0.0178(16) -0.0087(14) 0.0031(14) -0.0155(15)
C00P 0.0197(17) 0.0198(17) 0.0185(16) -0.0062(13) 0.0071(13) -0.0076(14)
C00Q 0.0289(19) 0.0178(17) 0.0176(16) -0.0033(13) 0.0049(14) -0.0102(15)
C00R 0.0147(17) 0.0191(17) 0.0247(17) -0.0005(14) -0.0005(14) -0.0011(14)
C00S 0.030(2) 0.0183(17) 0.0145(16) -0.0041(13) 0.0058(14) -0.0105(15)
C00T 0.0207(18) 0.032(2) 0.0135(16) 0.0019(14) -0.0041(13) -0.0112(15)
C00U 0.0155(17) 0.035(2) 0.0160(16) -0.0029(14) -0.0013(13) -0.0113(15)
C00V 0.0275(19) 0.040(2) 0.0136(16) -0.0137(15) 0.0059(14) -0.0186(17)
C00W 0.035(2) 0.0253(19) 0.0276(19) -0.0147(15) 0.0112(16) -0.0153(16)
C00X 0.028(2) 0.0235(19) 0.044(2) -0.0111(17) 0.0053(17) -0.0109(17)

loop_
_atom_type_symbol
_atom_type_description
_atom_type_scat_dispersion_real
_atom_type_scat_dispersion_imag
_atom_type_scat_source
C C 0.0033 0.0016 'International Tables Vol C Tables 4.2.6.8 and 6.1.1.4'
H H 0.0000 0.0000 'International Tables Vol C Tables 4.2.6.8 and 6.1.1.4'
N N 0.0061 0.0033 'International Tables Vol C Tables 4.2.6.8 and 6.1.1.4'
O O 0.0106 0.0060 'International Tables Vol C Tables 4.2.6.8 and 6.1.1.4'
F F 0.0171 0.0103 'International Tables Vol C Tables 4.2.6.8 and 6.1.1.4'
S S 0.1246 0.1234 'International Tables Vol C Tables 4.2.6.8 and 6.1.1.4'

loop_
_geom_angle_atom_site_label_1
_geom_angle_atom_site_label_2
_geom_angle_atom_site_label_3
_geom_angle
O006 S001 O007 113.93(17)
O006 S001 O003 116.24(16)
O007 S001 O003 114.31(15)
O006 S001 C00X 103.90(16)
O007 S001 C00X 103.70(17)
O003 S001 C00X 102.50(16)
C00J N004 C00I 118.4(2)
C00J N004 C00B 122.5(2)
C00I N004 C00B 119.2(2)
C00J N005 C00M 130.0(2)
C00J N005 C00G 123.5(2)
C00M N005 C00G 106.4(2)
C00M N00A C00E 106.3(3)
C00C C00B N004 119.3(3)
C00C C00B C00D 122.8(3)
N004 C00B C00D 117.9(2)
C00B C00C C00G 119.3(3)
C00B C00C C00F 122.9(3)
C00G C00C C00F 117.7(3)
C00H C00D C00L 120.6(3)
C00H C00D C00B 119.0(3)
C00L C00D C00B 120.3(3)
C00G C00E N00A 110.7(3)
C00G C00E H00E 124.6
N00A C00E H00E 124.6
C00Q C00F C00K 119.3(3)
C00Q C00F C00C 119.8(3)
C00K C00F C00C 120.8(3)
C00E C00G N005 105.6(2)
C00E C00G C00C 135.9(3)
N005 C00G C00C 118.3(3)
C00O C00H C00D 119.7(3)
C00O C00H H00H 120.2
C00D C00H H00H 120.2
C00P C00I N004 121.2(3)
C00P C00I H00I 119.4
N004 C00I H00I 119.4
N004 C00J N005 116.7(2)
N004 C00J C00N 121.5(3)
N005 C00J C00N 121.8(3)
C00T C00K C00F 120.0(3)
C00T C00K H00K 120.0
C00F C00K H00K 120.0
C00R C00L C00D 119.1(3)
C00R C00L H00L 120.5
C00D C00L H00L 120.5
N00A C00M N005 110.9(3)
N00A C00M H00M 124.6
N005 C00M H00M 124.6
C00S C00N C00J 118.8(3)
C00S C00N H00N 120.6
C00J C00N H00N 120.6
C00H C00O C00U 119.9(3)
C00H C00O H00O 120.1
C00U C00O H00O 120.1
C00I C00P C00S 120.4(3)
C00I C00P H00P 119.8
C00S C00P H00P 119.8
C00W C00Q C00F 120.1(3)
C00W C00Q H00Q 120.0
C00F C00Q H00Q 120.0
C00L C00R C00U 120.6(3)
C00L C00R H00R 119.7
C00U C00R H00R 119.7
C00P C00S C00N 119.7(3)
C00P C00S H00S 120.2
C00N C00S H00S 120.2
C00K C00T C00V 120.7(3)
C00K C00T H00T 119.6
C00V C00T H00T 119.6
C00O C00U C00R 120.1(3)
C00O C00U H00U 119.9
C00R C00U H00U 119.9
C00W C00V C00T 119.4(3)
C00W C00V H00V 120.3
C00T C00V H00V 120.3
C00V C00W C00Q 120.5(3)
C00V C00W H00W 119.8
C00Q C00W H00W 119.8
F008 C00X F009 107.5(3)
F008 C00X F002 106.7(3)
F009 C00X F002 107.1(3)
F008 C00X S001 111.7(3)
F009 C00X S001 111.3(2)
F002 C00X S001 112.3(2)

loop_
_geom_bond_atom_site_label_1
_geom_bond_atom_site_label_2
_geom_bond_distance
S001 O006 1.429(2)
S001 O007 1.435(2)
S001 O003 1.437(2)
S001 C00X 1.807(4)
F002 C00X 1.330(4)
N004 C00J 1.367(4)
N004 C00I 1.384(4)
N004 C00B 1.443(3)
N005 C00J 1.380(4)
N005 C00M 1.386(4)
N005 C00G 1.404(4)
F008 C00X 1.318(4)
F009 C00X 1.324(4)
N00A C00M 1.315(4)
N00A C00E 1.384(4)
C00B C00C 1.365(4)
C00B C00D 1.491(4)
C00C C00G 1.429(4)
C00C C00F 1.487(4)
C00D C00H 1.387(4)
C00D C00L 1.396(4)
C00E C00G 1.355(4)
C00E H00E 0.9500
C00F C00Q 1.396(4)
C00F C00K 1.399(4)
C00H C00O 1.385(4)
C00H H00H 0.9500
C00I C00P 1.354(4)
C00I H00I 0.9500
C00J C00N 1.389(4)
C00K C00T 1.385(4)
C00K H00K 0.9500
C00L C00R 1.377(4)
C00L H00L 0.9500
C00M H00M 0.9500
C00N C00S 1.383(4)
C00N H00N 0.9500
C00O C00U 1.386(5)
C00O H00O 0.9500
C00P C00S 1.380(4)
C00P H00P 0.9500
C00Q C00W 1.393(4)
C00Q H00Q 0.9500
C00R C00U 1.386(4)
C00R H00R 0.9500
C00S H00S 0.9500
C00T C00V 1.391(5)
C00T H00T 0.9500
C00U H00U 0.9500
C00V C00W 1.382(5)
C00V H00V 0.9500
C00W H00W 0.9500
